data_4064266
loop_
_publ_author_name
'Roemer, Max'
'Schmiel, Peter'
'Lentz, Dieter'

_publ_section_title
;
 Cymantrene- and Ferrocene-Based Complexes with Perfluorinated Bridging
 Moieties
;
_journal_issue 7
_journal_name_full Organometallics
_journal_page_first 2063
_journal_paper_doi 10.1021/om2000053
_journal_volume 30
_journal_year 2011
_chemical_formula_moiety 'C20 H8 F6 Mn2 O6'
_chemical_formula_sum 'C20 H8 F6 Mn2 O6'
_chemical_formula_weight 568.14
_chemical_name_systematic
;
cis-3,4-dicymantrenyl-1,1,2,2,3,4,-hexafluorocyclobutane
;
_space_group_IT_number 14
_symmetry_cell_setting monoclinic
_symmetry_space_group_name_Hall '-P 2yn'
_symmetry_space_group_name_H-M 'P 1 21/n 1'
_atom_sites_solution_hydrogens geom
_atom_sites_solution_primary direct
_atom_sites_solution_secondary difmap
_audit_creation_method SHELXL-97
_audit_update_record
;
2010-07-28 # Formatted by publCIF
;
_cell_angle_alpha 90.00
_cell_angle_beta 113.393(13)
_cell_angle_gamma 90.00
_cell_formula_units_Z 4
_cell_length_a 11.975(3)
_cell_length_b 13.009(4)
_cell_length_c 14.511(4)
_cell_measurement_reflns_used 3814
_cell_measurement_temperature 173(2)
_cell_measurement_theta_max 28.32
_cell_measurement_theta_min 1.88
_cell_volume 2074.8(10)
_computing_cell_refinement 'SAINT (Bruker-AXS)'
_computing_data_collection 'SMART (Bruker-axs)'
_computing_data_reduction 'SAINT (Bruker-AXS)'
_computing_molecular_graphics 'Ortep3 for Windwos (Farrugia, 1997)'
_computing_structure_refinement 'SHELXL-97 (Sheldrick, 1997)'
_computing_structure_solution 'SHELXS-97 (Sheldrick, 1997)'
_diffrn_ambient_temperature 173(2)
_diffrn_measured_fraction_theta_full 0.990
_diffrn_measured_fraction_theta_max 0.990
_diffrn_measurement_device_type 'Bruker AXS Smart CCD'
_diffrn_measurement_method 'omega scan'
_diffrn_radiation_monochromator graphite
_diffrn_radiation_source 'sealed tube'
_diffrn_radiation_type MoK\a
_diffrn_radiation_wavelength 0.71073
_diffrn_reflns_av_R_equivalents 0.0414
_diffrn_reflns_av_sigmaI/netI 0.0331
_diffrn_reflns_limit_h_max 13
_diffrn_reflns_limit_h_min -15
_diffrn_reflns_limit_k_max 17
_diffrn_reflns_limit_k_min -17
_diffrn_reflns_limit_l_max 19
_diffrn_reflns_limit_l_min -16
_diffrn_reflns_number 25737
_diffrn_reflns_theta_full 28.34
_diffrn_reflns_theta_max 28.34
_diffrn_reflns_theta_min 1.88
_exptl_absorpt_coefficient_mu 1.307
_exptl_absorpt_correction_T_max 1.00
_exptl_absorpt_correction_T_min 0.79
_exptl_absorpt_correction_type empirical
_exptl_absorpt_process_details 'SADABS (BRUKER_AXS)'
_exptl_crystal_colour yellow
_exptl_crystal_density_diffrn 1.819
_exptl_crystal_density_method 'not measured'
_exptl_crystal_description platelet
_exptl_crystal_F_000 1120
_exptl_crystal_size_max 0.38
_exptl_crystal_size_mid 0.13
_exptl_crystal_size_min 0.09
_refine_diff_density_max 0.905
_refine_diff_density_min -0.299
_refine_diff_density_rms 0.098
_refine_ls_extinction_method none
_refine_ls_goodness_of_fit_ref 0.996
_refine_ls_hydrogen_treatment constr
_refine_ls_matrix_type full
_refine_ls_number_parameters 307
_refine_ls_number_reflns 5130
_refine_ls_number_restraints 0
_refine_ls_restrained_S_all 0.996
_refine_ls_R_factor_all 0.0700
_refine_ls_R_factor_gt 0.0492
_refine_ls_shift/su_max 0.008
_refine_ls_shift/su_mean 0.001
_refine_ls_structure_factor_coef Fsqd
_refine_ls_weighting_details 'calc w=1/[\s^2^(Fo^2^)+(0.0620P)^2^+3.0808P] where P=(Fo^2^+2Fc^2^)/3'
_refine_ls_weighting_scheme calc
_refine_ls_wR_factor_gt 0.1151
_refine_ls_wR_factor_ref 0.1265
_reflns_number_gt 3814
_reflns_number_total 5130
_reflns_threshold_expression >2sigma(I)
_cod_data_source_file om2000053_si_001.cif
_cod_data_source_block max16
_cod_original_sg_symbol_Hall -P2yn
_cod_original_sg_symbol_H-M P21/n
_cod_database_code 4064266

loop_
_symmetry_equiv_pos_as_xyz
'x, y, z'
'-x+1/2, y+1/2, -z+1/2'
'-x, -y, -z'
'x-1/2, -y-1/2, z-1/2'

loop_
_atom_site_label
_atom_site_type_symbol
_atom_site_fract_x
_atom_site_fract_y
_atom_site_fract_z
_atom_site_U_iso_or_equiv
_atom_site_adp_type
_atom_site_occupancy
_atom_site_symmetry_multiplicity
_atom_site_calc_flag
_atom_site_refinement_flags
Mn1 Mn 0.71170(4) 0.58526(3) 0.21349(3) 0.02507(13) Uani 1 1 d .
Mn2 Mn 1.24007(4) 0.75566(4) 0.16104(4) 0.03030(14) Uani 1 1 d .
F1 F 0.91312(17) 0.78533(15) 0.33739(15) 0.0378(4) Uani 1 1 d .
F2 F 1.12527(18) 0.83459(14) 0.34594(14) 0.0378(4) Uani 1 1 d .
F4 F 1.03678(19) 0.55913(17) 0.44439(16) 0.0479(5) Uani 1 1 d .
F6 F 1.27555(17) 0.68797(18) 0.44488(15) 0.0461(5) Uani 1 1 d .
F5 F 1.17727(19) 0.56799(15) 0.33833(15) 0.0432(5) Uani 1 1 d .
F3 F 1.08822(18) 0.71472(18) 0.49917(14) 0.0450(5) Uani 1 1 d .
C16 C 0.5560(3) 0.5568(3) 0.1338(3) 0.0361(7) Uani 1 1 d .
C2 C 0.7554(3) 0.5907(2) 0.0833(2) 0.0330(7) Uani 1 1 d .
H2 H 0.6986 0.5956 0.0174 0.040 Uiso 1 1 calc R
O4 O 1.4059(3) 0.5899(2) 0.2723(3) 0.0590(8) Uani 1 1 d .
C4 C 0.8860(3) 0.5242(3) 0.2339(3) 0.0325(7) Uani 1 1 d .
H4 H 0.9305 0.4782 0.2841 0.039 Uiso 1 1 calc R
O5 O 1.3863(3) 0.8993(2) 0.3185(2) 0.0585(8) Uani 1 1 d .
C5 C 0.8921(3) 0.6334(2) 0.2412(2) 0.0273(6) Uani 1 1 d .
C15 C 0.7041(3) 0.5057(3) 0.3111(3) 0.0438(8) Uani 1 1 d .
O2 O 0.4576(2) 0.5414(3) 0.0823(2) 0.0574(8) Uani 1 1 d .
C6 C 0.9749(3) 0.7026(2) 0.3219(2) 0.0300(6) Uani 1 1 d .
C3 C 0.8003(3) 0.4978(2) 0.1366(3) 0.0337(7) Uani 1 1 d .
H3 H 0.7776 0.4316 0.1122 0.040 Uiso 1 1 calc R
C9 C 1.0901(3) 0.7381(2) 0.3018(2) 0.0282(6) Uani 1 1 d .
C18 C 1.3423(3) 0.6540(3) 0.2274(3) 0.0420(8) Uani 1 1 d .
C8 C 1.1659(3) 0.6577(3) 0.3805(2) 0.0335(7) Uani 1 1 d .
C7 C 1.0635(3) 0.6525(3) 0.4205(2) 0.0348(7) Uani 1 1 d .
C1 C 0.8113(3) 0.6742(2) 0.1470(2) 0.0313(7) Uani 1 1 d .
H1 H 0.7979 0.7434 0.1305 0.038 Uiso 1 1 calc R
C19 C 1.3293(3) 0.8442(3) 0.2563(3) 0.0378(8) Uani 1 1 d .
O3 O 0.6282(3) 0.7636(2) 0.2929(3) 0.0793(12) Uani 1 1 d .
C14 C 1.0755(3) 0.8337(3) 0.1426(2) 0.0340(7) Uani 1 1 d .
H14 H 1.0715 0.8998 0.1656 0.041 Uiso 1 1 calc R
C17 C 0.6624(3) 0.6947(3) 0.2618(3) 0.0442(9) Uani 1 1 d .
C10 C 1.0869(3) 0.7412(2) 0.1979(2) 0.0299(6) Uani 1 1 d .
C20 C 1.3206(4) 0.7852(4) 0.0827(4) 0.0556(11) Uani 1 1 d .
C12 C 1.0784(3) 0.6997(3) 0.0426(3) 0.0444(9) Uani 1 1 d .
H12 H 1.0780 0.6626 -0.0123 0.053 Uiso 1 1 calc R
O6 O 1.3679(4) 0.8051(4) 0.0310(3) 0.0912(13) Uani 1 1 d .
C11 C 1.0860(3) 0.6579(3) 0.1345(3) 0.0356(7) Uani 1 1 d .
H11 H 1.0898 0.5885 0.1506 0.043 Uiso 1 1 calc R
C13 C 1.0714(3) 0.8081(3) 0.0485(3) 0.0428(9) Uani 1 1 d .
H13 H 1.0651 0.8543 -0.0023 0.051 Uiso 1 1 calc R
O1 O 0.6995(3) 0.4544(3) 0.3736(3) 0.0722(10) Uani 1 1 d .

loop_
_atom_site_aniso_label
_atom_site_aniso_U_11
_atom_site_aniso_U_22
_atom_site_aniso_U_33
_atom_site_aniso_U_23
_atom_site_aniso_U_13
_atom_site_aniso_U_12
Mn1 0.0200(2) 0.0218(2) 0.0300(3) -0.00146(17) 0.00629(18) -0.00366(16)
Mn2 0.0264(2) 0.0329(3) 0.0345(3) 0.0044(2) 0.0152(2) -0.00039(18)
F1 0.0340(10) 0.0376(10) 0.0431(11) -0.0107(8) 0.0167(9) -0.0033(8)
F2 0.0428(11) 0.0355(10) 0.0382(11) -0.0132(8) 0.0193(9) -0.0153(8)
F4 0.0427(12) 0.0534(13) 0.0409(12) 0.0162(10) 0.0094(10) -0.0105(10)
F6 0.0256(10) 0.0715(15) 0.0330(11) -0.0002(10) 0.0031(8) -0.0090(9)
F5 0.0459(12) 0.0400(11) 0.0405(12) 0.0017(9) 0.0138(10) 0.0077(9)
F3 0.0373(11) 0.0699(14) 0.0278(10) -0.0093(10) 0.0131(9) -0.0109(10)
C16 0.0320(17) 0.0374(17) 0.0370(19) -0.0101(14) 0.0117(15) -0.0042(13)
C2 0.0310(16) 0.0373(17) 0.0280(17) 0.0024(13) 0.0087(13) -0.0047(13)
O4 0.0509(17) 0.0516(16) 0.079(2) 0.0205(15) 0.0305(16) 0.0198(14)
C4 0.0245(15) 0.0364(16) 0.0345(18) 0.0051(13) 0.0095(13) 0.0049(12)
O5 0.0494(16) 0.0434(15) 0.0622(19) -0.0002(14) 0.0004(14) -0.0136(13)
C5 0.0218(14) 0.0321(15) 0.0266(16) 0.0018(12) 0.0081(12) -0.0033(11)
C15 0.0374(19) 0.046(2) 0.048(2) 0.0103(17) 0.0176(17) -0.0023(15)
O2 0.0282(13) 0.081(2) 0.0565(18) -0.0286(16) 0.0094(13) -0.0122(13)
C6 0.0248(15) 0.0333(15) 0.0335(17) 0.0017(13) 0.0134(13) -0.0018(12)
C3 0.0340(17) 0.0310(16) 0.0387(19) -0.0046(13) 0.0172(15) -0.0013(13)
C9 0.0244(14) 0.0297(14) 0.0299(16) -0.0033(12) 0.0101(12) -0.0086(11)
C18 0.0348(18) 0.0402(18) 0.057(2) 0.0034(17) 0.0249(17) -0.0002(15)
C8 0.0245(15) 0.0447(18) 0.0279(17) 0.0000(14) 0.0067(13) -0.0043(13)
C7 0.0267(15) 0.0484(19) 0.0274(17) 0.0018(14) 0.0087(13) -0.0103(14)
C1 0.0290(15) 0.0300(15) 0.0288(16) 0.0052(12) 0.0051(13) -0.0068(12)
C19 0.0289(16) 0.0322(16) 0.048(2) 0.0096(15) 0.0106(15) -0.0011(13)
O3 0.0525(19) 0.0546(18) 0.138(3) -0.050(2) 0.045(2) -0.0123(14)
C14 0.0276(16) 0.0384(17) 0.0361(18) 0.0053(14) 0.0127(14) 0.0046(13)
C17 0.0284(17) 0.0351(18) 0.069(3) -0.0175(17) 0.0192(17) -0.0104(14)
C10 0.0220(14) 0.0358(16) 0.0307(17) -0.0031(13) 0.0092(12) -0.0051(12)
C20 0.045(2) 0.069(3) 0.066(3) 0.012(2) 0.036(2) 0.005(2)
C12 0.042(2) 0.061(2) 0.0314(19) -0.0104(17) 0.0154(16) -0.0052(17)
O6 0.079(2) 0.130(3) 0.096(3) 0.032(3) 0.068(2) 0.012(2)
C11 0.0330(17) 0.0386(17) 0.0350(18) -0.0053(14) 0.0134(15) -0.0091(14)
C13 0.0311(17) 0.061(2) 0.036(2) 0.0121(17) 0.0126(15) 0.0018(16)
O1 0.067(2) 0.086(2) 0.070(2) 0.0366(19) 0.0343(18) 0.0003(18)

loop_
_atom_type_symbol
_atom_type_description
_atom_type_scat_dispersion_real
_atom_type_scat_dispersion_imag
_atom_type_scat_source
C C 0.0033 0.0016 'International Tables Vol C Tables 4.2.6.8 and 6.1.1.4'
H H 0.0000 0.0000 'International Tables Vol C Tables 4.2.6.8 and 6.1.1.4'
O O 0.0106 0.0060 'International Tables Vol C Tables 4.2.6.8 and 6.1.1.4'
F F 0.0171 0.0103 'International Tables Vol C Tables 4.2.6.8 and 6.1.1.4'
Mn Mn 0.3368 0.7283 'International Tables Vol C Tables 4.2.6.8 and 6.1.1.4'

loop_
_geom_angle_atom_site_label_1
_geom_angle_atom_site_label_2
_geom_angle_atom_site_label_3
_geom_angle
C15 Mn1 C17 91.22(19)
C15 Mn1 C16 91.43(17)
C17 Mn1 C16 89.79(16)
C15 Mn1 C5 112.82(15)
C17 Mn1 C5 99.21(14)
C16 Mn1 C5 153.74(14)
C15 Mn1 C4 91.69(15)
C17 Mn1 C4 134.18(14)
C16 Mn1 C4 135.81(14)
C5 Mn1 C4 38.96(12)
C15 Mn1 C1 151.84(15)
C17 Mn1 C1 94.38(15)
C16 Mn1 C1 116.14(14)
C5 Mn1 C1 39.03(11)
C4 Mn1 C1 64.96(12)
C15 Mn1 C3 107.27(16)
C17 Mn1 C3 159.17(15)
C16 Mn1 C3 99.02(14)
C5 Mn1 C3 65.18(12)
C4 Mn1 C3 38.66(13)
C1 Mn1 C3 64.80(13)
C15 Mn1 C2 145.31(16)
C17 Mn1 C2 123.46(16)
C16 Mn1 C2 89.61(14)
C5 Mn1 C2 64.82(12)
C4 Mn1 C2 64.55(13)
C1 Mn1 C2 38.32(12)
C3 Mn1 C2 38.60(12)
C19 Mn2 C18 89.38(17)
C19 Mn2 C20 92.6(2)
C18 Mn2 C20 94.24(18)
C19 Mn2 C10 100.01(15)
C18 Mn2 C10 105.85(14)
C20 Mn2 C10 156.27(17)
C19 Mn2 C14 91.65(15)
C18 Mn2 C14 144.42(14)
C20 Mn2 C14 121.22(17)
C10 Mn2 C14 39.10(12)
C19 Mn2 C13 118.46(15)
C18 Mn2 C13 151.24(17)
C20 Mn2 C13 91.71(18)
C10 Mn2 C13 64.61(13)
C14 Mn2 C13 37.85(14)
C19 Mn2 C12 155.52(16)
C18 Mn2 C12 112.67(17)
C20 Mn2 C12 96.09(19)
C10 Mn2 C12 64.79(13)
C14 Mn2 C12 64.31(14)
C13 Mn2 C12 38.62(16)
C19 Mn2 C11 136.64(15)
C18 Mn2 C11 90.81(15)
C20 Mn2 C11 130.61(18)
C10 Mn2 C11 38.92(12)
C14 Mn2 C11 64.84(14)
C13 Mn2 C11 64.45(14)
C12 Mn2 C11 38.35(14)
O2 C16 Mn1 178.1(4)
C1 C2 C3 108.6(3)
C1 C2 Mn1 70.59(19)
C3 C2 Mn1 70.42(18)
C5 C4 C3 108.1(3)
C5 C4 Mn1 70.02(17)
C3 C4 Mn1 70.83(18)
C4 C5 C1 107.7(3)
C4 C5 C6 131.1(3)
C1 C5 C6 120.8(3)
C4 C5 Mn1 71.02(17)
C1 C5 Mn1 71.17(17)
C6 C5 Mn1 129.2(2)
O1 C15 Mn1 179.7(4)
F1 C6 C5 111.5(2)
F1 C6 C7 113.2(3)
C5 C6 C7 117.9(3)
F1 C6 C9 111.5(2)
C5 C6 C9 112.7(3)
C7 C6 C9 88.0(2)
C4 C3 C2 107.7(3)
C4 C3 Mn1 70.51(18)
C2 C3 Mn1 70.98(19)
F2 C9 C10 108.7(2)
F2 C9 C8 106.7(2)
C10 C9 C8 122.4(3)
F2 C9 C6 107.6(2)
C10 C9 C6 121.2(3)
C8 C9 C6 88.1(2)
O4 C18 Mn2 177.6(4)
F6 C8 F5 108.9(3)
F6 C8 C9 116.3(3)
F5 C8 C9 112.6(3)
F6 C8 C7 117.0(3)
F5 C8 C7 111.7(3)
C9 C8 C7 89.2(2)
F3 C7 F4 108.9(3)
F3 C7 C6 111.9(3)
F4 C7 C6 118.4(3)
F3 C7 C8 110.8(3)
F4 C7 C8 116.3(3)
C6 C7 C8 89.4(2)
C2 C1 C5 107.8(3)
C2 C1 Mn1 71.09(18)
C5 C1 Mn1 69.80(17)
O5 C19 Mn2 178.6(3)
C13 C14 C10 108.0(3)
C13 C14 Mn2 71.3(2)
C10 C14 Mn2 69.53(18)
O3 C17 Mn1 178.3(3)
C11 C10 C14 107.8(3)
C11 C10 C9 128.7(3)
C14 C10 C9 123.4(3)
C11 C10 Mn2 71.76(18)
C14 C10 Mn2 71.37(18)
C9 C10 Mn2 125.5(2)
O6 C20 Mn2 177.7(4)
C11 C12 C13 108.1(3)
C11 C12 Mn2 70.9(2)
C13 C12 Mn2 70.7(2)
C12 C11 C10 107.5(3)
C12 C11 Mn2 70.7(2)
C10 C11 Mn2 69.31(18)
C14 C13 C12 108.6(3)
C14 C13 Mn2 70.8(2)
C12 C13 Mn2 70.7(2)

loop_
_geom_bond_atom_site_label_1
_geom_bond_atom_site_label_2
_geom_bond_distance
_geom_bond_publ_flag
Mn1 C15 1.786(4) y
Mn1 C17 1.788(4) y
Mn1 C16 1.800(3) y
Mn1 C5 2.128(3) y
Mn1 C4 2.141(3) y
Mn1 C1 2.146(3) y
Mn1 C3 2.145(3) y
Mn1 C2 2.153(3) y
Mn2 C19 1.791(4) y
Mn2 C18 1.800(4) y
Mn2 C20 1.801(4) y
Mn2 C10 2.113(3) y
Mn2 C14 2.137(3) y
Mn2 C13 2.143(4) y
Mn2 C12 2.142(4) y
Mn2 C11 2.145(3) y
F1 C6 1.374(4) y
F2 C9 1.397(3) y
F4 C7 1.336(4) y
F6 C8 1.334(4) y
F5 C8 1.349(4) y
F3 C7 1.333(4) y
C16 O2 1.135(4) y
C2 C1 1.411(4) y
C2 C3 1.420(5) y
O4 C18 1.143(4) y
C4 C5 1.424(4) y
C4 C3 1.419(5) y
O5 C19 1.143(4) y
C5 C1 1.428(4) y
C5 C6 1.498(4) y
C15 O1 1.145(4) y
C6 C7 1.548(5) y
C6 C9 1.587(4) y
C9 C10 1.493(5) y
C9 C8 1.548(5) y
C8 C7 1.552(4) y
O3 C17 1.148(4) y
C14 C13 1.388(5) y
C14 C10 1.423(4) y
C10 C11 1.419(5) y
C20 O6 1.135(5) y
C12 C11 1.408(5) y
C12 C13 1.417(6) y
